data_4031572
loop_
_publ_author_name
'Lindsjoe, M.'
'Fischer, A.'
'Kloo, L.'

_publ_section_title
;
 Improvements of and insights into the isolation of bismuth polycations
 from benzene solution - single-crystal structure determinations of Bi8
 [Ga Cl4]2 and Bi5 [Ga Cl4]3
;
_journal_name_full 'European Journal of Inorganic Chemistry'
_journal_page_first 670
_journal_page_last 675
_journal_volume 2005
_journal_year 2005
_chemical_formula_sum 'Bi8 Cl8 Ga2'
_chemical_name_systematic 'Bi8 (Ga Cl4)2'
_space_group_IT_number 173
_symmetry_space_group_name_Hall 'P 6c'
_symmetry_space_group_name_H-M 'P 63'
_cell_angle_alpha 90
_cell_angle_beta 90
_cell_angle_gamma 120
_cell_formula_units_Z 6
_cell_length_a 17.76
_cell_length_b 17.76
_cell_length_c 12.979
_cell_volume 3545.339
_citation_journal_id_ASTM EJICFO
_cod_data_source_file Lindsjoe_EJICFO_2005_1619.cif
_cod_data_source_block Bi8Cl8Ga2
_cod_database_code 4031572

loop_
_symmetry_equiv_pos_as_xyz
x,y,z
x-y,x,z+1/2
-y,x-y,z
-x,-y,z+1/2
-x+y,-x,z
y,-x+y,z+1/2

loop_
_atom_site_label
_atom_site_type_symbol
_atom_site_fract_x
_atom_site_fract_y
_atom_site_fract_z
_atom_site_occupancy
_atom_site_U_iso_or_equiv
Cl1 Cl-1 0.4455 0.7839 0.7564 1 0.0
Bi4 Bi 1.05454 0.72818 1.19705 1 0.0
Ga3 Ga+3 1 1 0.7915 1 0.0
Cl7 Cl-1 0.8829 0.5938 0.6525 1 0.0
Ga4 Ga+3 0.6388 0.6944 1.0079 1 0.0
Cl10 Cl-1 1.1021 0.9793 1.2356 1 0.0
Cl6 Cl-1 0.8668 0.5436 1.3995 1 0.0
Bi2 Bi 0.95971 0.53903 0.90363 1 0.0
Cl5 Cl-1 0.7632 0.8013 0.967 1 0.0
Cl4 Cl-1 0.6544 0.5802 1.0147 1 0.0
Bi8 Bi 0.97805 0.80011 1.0387 1 0.0
Bi7 Bi 0.85448 0.63319 0.91583 1 0.0
Bi1 Bi 0.85609 0.62866 1.15231 1 0.0
Cl8 Cl-1 0.7848 0.34 0.7889 1 0.0
Ga2 Ga+3 0.3333 0.6667 0.6983 1 0.0
Bi3 Bi 1.05304 0.73575 0.86552 1 0.0
Bi5 Bi 1.12778 0.66271 1.0256 1 0.0
Cl9 Cl-1 0.3333 0.6667 0.538 1 0.0
Ga1 Ga+3 0.6667 0.3333 0.7336 1 0.0
Cl3 Cl-1 1 1 0.9585 1 0.0
Cl2 Cl-1 0.6667 0.3333 0.567 1 0.0
Bi6 Bi 0.96084 0.53235 1.144 1 0.0
